data_7001147
loop_
_publ_author_name
'Stoccoro, Sergio'
'Alesso, Giuseppe'
'Cinellu, Maria Agostina'
'Minghetti, Giovanni'
'Zucca, Antonio'
'Manassero, Mario'
'Manassero, Carlo'

_publ_section_title
;
 Reactivity of 1,3-bis(2-pyridyl)benzene, N&#x2041;CH&#x2041;N, with
 gold(iii) chlorides: salts, adducts and cyclometalated pincer
 derivatives. Crystal and molecular structures of
 [HN&#x2041;CH&#x2041;N][AuCl4], [Au(N&#x2041;C&#x2041;N)Cl][PF6] and
 [Au(N&#x2041;C&#x2041;N)Cl(PPh3)2][PF6]
;
_journal_issue 18
_journal_name_full 'Dalton Transactions'
_journal_page_first 3467
_journal_page_last 3477
_journal_paper_doi 10.1039/b822842f
_journal_year 2009
_chemical_formula_sum 'C53 H43 Au Cl3 F6 N2 P3'
_chemical_formula_weight 1218.19
_chemical_name_common (Au(N$C!N)Cl(PPh3)2)(PF6)
_space_group_IT_number 19
_symmetry_cell_setting orthorhombic
_symmetry_space_group_name_Hall 'P 2ac 2ab'
_symmetry_space_group_name_H-M 'P 21 21 21'
_audit_creation_date 08-10-11
_audit_creation_method 'from The Personal SDP version 2.1.1'
_audit_update_record
;
2009-02-15 # Formatted by publCIF
;
_cell_angle_alpha 90
_cell_angle_beta 90
_cell_angle_gamma 90
_cell_formula_units_Z 4
_cell_length_a 14.8738(9)
_cell_length_b 16.5750(10)
_cell_length_c 19.6092(12)
_cell_measurement_reflns_used 8847
_cell_measurement_temperature 115
_cell_measurement_theta_max 27
_cell_measurement_theta_min 3
_cell_volume 4834.3(5)
_computing_cell_refinement 'APEX II (Bruker)'
_computing_data_collection 'APEX II (Bruker)'
_computing_data_reduction 'SAINT (Bruker)'
_computing_structure_refinement ' Full-matrix least-squares (The Personal SDP, 1991)'
_computing_structure_solution ' SHELXS-86 (Sheldrick, 1986) as implemented in The Personal SDP'
_diffrn_ambient_temperature 115
_diffrn_measurement_device 'APEX II (Bruker)'
_diffrn_measurement_method omega
_diffrn_radiation_detector 'APEX II CCD area detector'
_diffrn_radiation_monochromator graphite
_diffrn_radiation_source 'fine-focus sealed tube'
_diffrn_radiation_type Mo-K\a
_diffrn_radiation_wavelength 0.71073
_diffrn_reflns_limit_h_max 20
_diffrn_reflns_limit_h_min -20
_diffrn_reflns_limit_k_max 22
_diffrn_reflns_limit_k_min -22
_diffrn_reflns_limit_l_max 26
_diffrn_reflns_limit_l_min -26
_diffrn_reflns_reduction_process SAINT
_diffrn_reflns_theta_max 27.00
_diffrn_reflns_theta_min 3.00
_diffrn_standards_decay_% 0.00
_diffrn_standards_number 289
_exptl_absorpt_coefficient_mu 3.363
_exptl_absorpt_correction_T_max 1.000
_exptl_absorpt_correction_T_min 0.668
_exptl_absorpt_correction_type empirical
_exptl_absorpt_process_details ' SADABS'
_exptl_crystal_colour colourless
_exptl_crystal_density_diffrn 1.674
_exptl_crystal_description prism
_exptl_crystal_F_000 2416
_exptl_crystal_size_max 0.505
_exptl_crystal_size_mid 0.426
_exptl_crystal_size_min 0.415
_refine_diff_density_max 2.102
_refine_diff_density_min -0.932
_refine_ls_goodness_of_fit_all 0.949
_refine_ls_goodness_of_fit_obs 0.949
_refine_ls_hydrogen_treatment noref
_refine_ls_matrix_type full
_refine_ls_number_constraints 0
_refine_ls_number_parameters 613
_refine_ls_number_reflns 12496
_refine_ls_number_restraints 0
_refine_ls_R_factor_all 0.034
_refine_ls_R_factor_obs 0.034
_refine_ls_shift/esd_mean 0.003
_refine_ls_shift/su_max 0.020
_refine_ls_structure_factor_coef Fsqd
_refine_ls_weighting_scheme calc
_refine_ls_wR_factor_obs 0.043
_cod_data_source_file b822842f.txt
_cod_data_source_block compound_6.CH2Cl2
_cod_database_code 7001147
_diffrn_reflns_number_total 58803
_diffrn_reflns_number_independent 12496
_r_int 0.0346
_total_number_of_frames 1440
_time_per_frame_seconds 10
_frame_width_degrees 0.50
_detector_sample_distance_cm 6.00
_conventional_r1_(i>2\s(i)) 0.021
_reflections_with_i>2\s(i) 11393
_refine_diff_density_esd 0.252

loop_
_symmetry_equiv_pos_as_xyz
+x,+y,+z
1/2-x,-y,1/2+z
1/2+x,1/2-y,-z
-x,1/2+y,1/2-z

loop_
_atom_site_aniso_label
_atom_site_aniso_U_11
_atom_site_aniso_U_22
_atom_site_aniso_U_33
_atom_site_aniso_U_12
_atom_site_aniso_U_13
_atom_site_aniso_U_23
_atom_site_aniso_type_symbol
Au 0.01201(3) 0.01279(3) 0.01054(3) -0.00009(4) -0.00133(4) -0.00024(4) Au
Cl1 0.0187(3) 0.0205(3) 0.0181(2) 0.0008(3) -0.0069(2) -0.0009(2) Cl
Cl2 0.0777(6) 0.0423(5) 0.0951(8) -0.0286(4) 0.0360(6) -0.0131(5) Cl
Cl3 0.0561(5) 0.0315(4) 0.0677(6) -0.0035(4) 0.0111(5) 0.0135(4) Cl
P1 0.0133(2) 0.0142(2) 0.0122(2) 0.0000(3) -0.0003(3) -0.0001(2) P
P2 0.0143(3) 0.0140(2) 0.0126(2) 0.0001(2) 0.0003(3) -0.0001(3) P
P3 0.0192(3) 0.0175(3) 0.0200(3) 0.0019(3) 0.0004(2) 0.0027(3) P
F1 0.0348(9) 0.0311(9) 0.0347(9) 0.0142(7) 0.0019(8) 0.0092(8) F
F2 0.038(1) 0.0260(9) 0.043(1) 0.0128(7) -0.0063(8) 0.0081(8) F
F3 0.0288(9) 0.0363(9) 0.0315(9) -0.0114(8) 0.0011(7) -0.0049(8) F
F4 0.0313(9) 0.0295(9) 0.0352(9) -0.0089(7) -0.0021(8) -0.0026(8) F
F5 0.0382(8) 0.0367(9) 0.0192(7) -0.0006(8) 0.0065(7) 0.0008(8) F
F6 0.0306(8) 0.0276(7) 0.0259(7) -0.0013(8) 0.0093(6) -0.0004(7) F
N1 0.018(1) 0.027(1) 0.0184(9) 0.001(1) 0.0011(9) -0.0012(9) N
N2 0.022(1) 0.032(1) 0.018(1) 0.005(1) 0.0040(9) 0.006(1) N
C1 0.019(1) 0.014(1) 0.017(1) 0.000(1) 0.000(1) -0.0015(9) C
C2 0.015(1) 0.012(1) 0.015(1) 0.000(1) -0.0040(9) -0.001(1) C
C3 0.020(1) 0.015(1) 0.017(1) 0.000(1) -0.003(1) -0.001(1) C
C4 0.027(1) 0.024(1) 0.018(1) 0.002(1) -0.005(1) 0.001(1) C
C5 0.027(1) 0.023(1) 0.022(1) 0.002(1) -0.010(1) 0.000(1) C
C6 0.017(1) 0.020(1) 0.027(1) 0.001(1) -0.005(1) -0.001(1) C
C7 0.015(1) 0.014(1) 0.020(1) 0.005(1) 0.0025(9) -0.001(1) C
C8 0.023(1) 0.027(1) 0.029(1) -0.004(1) 0.003(1) -0.003(1) C
C9 0.028(1) 0.033(2) 0.038(2) -0.007(1) 0.015(1) -0.002(1) C
C10 0.032(1) 0.031(1) 0.024(1) 0.001(1) 0.010(1) 0.000(1) C
C11 0.025(1) 0.033(2) 0.018(1) 0.001(1) 0.002(1) -0.002(1) C
C12 0.021(1) 0.020(1) 0.011(1) 0.000(1) 0.0010(9) -0.0022(9) C
C13 0.029(1) 0.031(2) 0.019(1) 0.003(1) 0.002(1) 0.009(1) C
C14 0.032(2) 0.033(2) 0.024(1) 0.003(1) 0.009(1) 0.007(1) C
C15 0.026(1) 0.033(1) 0.029(1) -0.001(1) 0.009(1) 0.002(1) C
C16 0.022(1) 0.041(2) 0.027(1) 0.005(1) 0.003(1) 0.009(1) C
C17 0.044(2) 0.048(2) 0.058(2) -0.001(2) 0.014(2) -0.004(2) C
C111 0.013(1) 0.018(1) 0.013(1) 0.003(1) -0.0007(9) -0.0027(9) C
C112 0.016(1) 0.019(1) 0.020(1) 0.001(1) -0.001(1) -0.001(1) C
C113 0.022(1) 0.030(1) 0.016(1) 0.003(1) -0.001(1) -0.001(1) C
C114 0.031(2) 0.027(1) 0.017(1) 0.004(1) 0.000(1) -0.006(1) C
C115 0.032(1) 0.020(1) 0.023(1) 0.000(1) -0.004(1) -0.008(1) C
C116 0.029(1) 0.017(1) 0.020(1) -0.001(1) -0.002(1) 0.000(1) C
C121 0.017(1) 0.018(1) 0.012(1) -0.003(1) 0.002(1) -0.001(1) C
C122 0.024(1) 0.022(1) 0.016(1) 0.001(1) 0.004(1) -0.002(1) C
C123 0.015(1) 0.036(2) 0.024(1) 0.000(1) 0.006(1) -0.004(1) C
C124 0.020(1) 0.037(2) 0.015(1) -0.006(1) 0.003(1) -0.001(1) C
C125 0.027(1) 0.023(1) 0.017(1) -0.009(1) -0.001(1) 0.002(1) C
C126 0.018(1) 0.022(1) 0.014(1) -0.005(1) 0.000(1) -0.001(1) C
C131 0.014(1) 0.016(1) 0.016(1) -0.003(1) -0.002(1) 0.001(1) C
C132 0.017(1) 0.026(1) 0.021(1) -0.001(1) 0.001(1) 0.000(1) C
C133 0.017(1) 0.040(2) 0.031(1) 0.006(1) 0.004(1) -0.006(2) C
C134 0.019(1) 0.039(2) 0.033(2) 0.006(1) -0.004(1) 0.006(1) C
C135 0.026(1) 0.028(1) 0.024(1) -0.003(1) -0.008(1) 0.006(1) C
C136 0.018(1) 0.020(1) 0.017(1) -0.003(1) -0.002(1) 0.000(1) C
C211 0.013(1) 0.017(1) 0.014(1) -0.003(1) -0.003(1) 0.0014(9) C
C212 0.020(1) 0.020(1) 0.018(1) -0.001(1) 0.004(1) 0.0007(9) C
C213 0.022(1) 0.024(1) 0.025(1) 0.003(1) -0.001(1) 0.009(1) C
C214 0.021(1) 0.032(1) 0.018(1) -0.006(1) -0.001(1) 0.007(1) C
C215 0.025(1) 0.033(2) 0.015(1) -0.007(1) 0.003(1) -0.004(1) C
C216 0.020(1) 0.019(1) 0.018(1) -0.003(1) 0.001(1) 0.001(1) C
C221 0.016(1) 0.017(1) 0.013(1) 0.003(1) -0.001(1) 0.004(1) C
C222 0.024(1) 0.022(1) 0.021(1) 0.003(1) -0.003(1) -0.003(1) C
C223 0.032(2) 0.030(1) 0.023(1) 0.008(1) -0.003(1) -0.009(1) C
C224 0.025(1) 0.035(2) 0.020(1) 0.012(1) 0.004(1) 0.001(1) C
C225 0.017(1) 0.030(1) 0.022(1) 0.002(1) 0.001(1) 0.005(1) C
C226 0.019(1) 0.024(1) 0.017(1) 0.002(1) 0.000(1) 0.000(1) C
C231 0.016(1) 0.013(1) 0.019(1) 0.002(1) -0.004(1) -0.002(1) C
C232 0.019(1) 0.018(1) 0.026(1) 0.003(1) -0.002(1) 0.000(1) C
C233 0.018(1) 0.027(1) 0.035(2) -0.004(1) 0.000(1) -0.001(1) C
C234 0.022(1) 0.030(2) 0.036(2) 0.001(1) -0.011(1) -0.008(1) C
C235 0.027(1) 0.025(1) 0.020(1) 0.003(1) -0.009(1) -0.006(1) C
C236 0.025(1) 0.018(1) 0.019(1) 0.004(1) -0.005(1) -0.002(1) C

loop_
_atom_site_label
_atom_site_fract_x
_atom_site_fract_y
_atom_site_fract_z
_atom_site_occupancy
_atom_site_U_iso_or_equiv
_atom_site_thermal_displace_type
_atom_site_type_symbol
Au -.407896(6) -.487042(5) -.056669(4) 1.00 0.01178(3) Uani Au
Cl1 -0.28702(4) -0.49342(4) 0.02233(3) 1.00 0.0191(2) Uani Cl
Cl2 0.45943(7) 0.44315(6) 0.57026(6) 1.00 0.0717(5) Uani Cl
Cl3 0.54805(7) 0.59251(5) 0.53683(5) 1.00 0.0518(4) Uani Cl
P1 -0.40701(4) -0.34465(3) -0.05080(3) 1.00 0.0132(2) Uani P
P2 -0.41726(4) -0.63063(3) -0.05794(3) 1.00 0.0137(2) Uani P
P3 0.43954(4) 0.51180(4) 0.28807(3) 1.00 0.0189(2) Uani P
F1 0.5037(1) 0.4399(1) 0.31103(8) 1.00 0.0336(7) Uani F
F2 0.3751(1) 0.5835(1) 0.26473(9) 1.00 0.0356(7) Uani F
F3 0.5116(1) 0.5758(1) 0.31417(8) 1.00 0.0322(7) Uani F
F4 0.3671(1) 0.4473(1) 0.26176(8) 1.00 0.0320(7) Uani F
F5 0.4860(1) 0.5113(1) 0.21430(7) 1.00 0.0314(6) Uani F
F6 0.3928(1) 0.51163(9) 0.36173(7) 1.00 0.0280(6) Uani F
N1 -0.5809(1) -0.4584(1) 0.0104(1) 1.00 0.0209(8) Uani N
N2 -0.3295(1) -0.5177(2) -0.1882(1) 1.00 0.0243(8) Uani N
C1 -0.5977(2) -0.4797(1) -0.1113(1) 1.00 0.0168(9) Uani C
C2 -0.5070(2) -0.4776(1) -0.1291(1) 1.00 0.0143(8) Uani C
C3 -0.4816(2) -0.4692(1) -0.1980(1) 1.00 0.0172(9) Uani C
C4 -0.5490(2) -0.4641(2) -0.2474(1) 1.00 0.0230(9) Uani C
C5 -0.6383(2) -0.4665(2) -0.2301(1) 1.00 0.0239(9) Uani C
C6 -0.6628(2) -0.4735(2) -0.1625(1) 1.00 0.0213(9) Uani C
C7 -0.6299(2) -0.4912(1) -0.0397(1) 1.00 0.0162(8) Uani C
C8 -0.7084(2) -0.5346(2) -0.0270(1) 1.00 0.0262(9) Uani C
C9 -0.7368(2) -0.5442(2) 0.0397(1) 1.00 0.0332(9) Uani C
C10 -0.6872(2) -0.5105(2) 0.0915(1) 1.00 0.0291(9) Uani C
C11 -0.6110(2) -0.4678(2) 0.0746(1) 1.00 0.0251(9) Uani C
C12 -0.3866(2) -0.4700(1) -0.2217(1) 1.00 0.0173(9) Uani C
C13 -0.3596(2) -0.4250(2) -0.2790(1) 1.00 0.0265(9) Uani C
C14 -0.2731(2) -0.4329(2) -0.3023(1) 1.00 0.0298(9) Uani C
C15 -0.2146(2) -0.4830(2) -0.2689(1) 1.00 0.0293(9) Uani C
C16 -0.2449(2) -0.5238(2) -0.2121(1) 1.00 0.0300(9) Uani C
C17 0.5354(2) 0.4901(2) 0.5146(2) 1.00 0.0499(9) Uani C
C111 -0.3940(2) -0.3071(1) 0.0357(1) 1.00 0.0147(8) Uani C
C112 -0.4140(2) -0.3544(1) 0.0928(1) 1.00 0.0186(9) Uani C
C113 -0.4130(2) -0.3197(2) 0.1574(1) 1.00 0.0225(9) Uani C
C114 -0.3923(2) -0.2386(2) 0.1650(1) 1.00 0.0251(9) Uani C
C115 -0.3715(2) -0.1922(2) 0.1091(1) 1.00 0.0251(9) Uani C
C116 -0.3714(2) -0.2264(2) 0.0442(1) 1.00 0.0219(9) Uani C
C121 -0.3132(2) -0.3044(2) -0.0988(1) 1.00 0.0156(8) Uani C
C122 -0.2357(2) -0.3506(2) -0.1076(1) 1.00 0.0209(9) Uani C
C123 -0.1601(2) -0.3172(2) -0.1382(1) 1.00 0.0252(9) Uani C
C124 -0.1618(2) -0.2380(2) -0.1608(1) 1.00 0.0243(9) Uani C
C125 -0.2387(2) -0.1922(2) -0.1535(1) 1.00 0.0222(9) Uani C
C126 -0.3147(2) -0.2245(2) -0.1231(1) 1.00 0.0179(8) Uani C
C131 -0.5063(2) -0.2922(1) -0.0807(1) 1.00 0.0154(8) Uani C
C132 -0.5695(2) -0.2634(2) -0.0348(1) 1.00 0.0213(9) Uani C
C133 -0.6441(2) -0.2209(2) -0.0575(2) 1.00 0.0295(9) Uani C
C134 -0.6558(2) -0.2070(2) -0.1263(2) 1.00 0.0303(9) Uani C
C135 -0.5941(2) -0.2361(2) -0.1726(1) 1.00 0.0261(9) Uani C
C136 -0.5194(2) -0.2788(2) -0.1508(1) 1.00 0.0185(8) Uani C
C211 -0.4202(2) -0.6720(1) 0.0277(1) 1.00 0.0149(8) Uani C
C212 -0.4000(2) -0.7534(1) 0.0363(1) 1.00 0.0191(8) Uani C
C213 -0.4043(2) -0.7881(2) 0.1002(1) 1.00 0.0237(9) Uani C
C214 -0.4279(2) -0.7408(2) 0.1561(1) 1.00 0.0237(9) Uani C
C215 -0.4477(2) -0.6606(2) 0.1480(1) 1.00 0.0243(9) Uani C
C216 -0.4442(2) -0.6251(2) 0.0837(1) 1.00 0.0190(8) Uani C
C221 -0.3229(2) -0.6819(2) -0.0974(1) 1.00 0.0152(8) Uani C
C222 -0.3366(2) -0.7474(2) -0.1415(1) 1.00 0.0224(9) Uani C
C223 -0.2632(2) -0.7891(2) -0.1676(1) 1.00 0.0282(9) Uani C
C224 -0.1766(2) -0.7672(2) -0.1491(1) 1.00 0.0267(9) Uani C
C225 -0.1632(2) -0.7030(2) -0.1051(1) 1.00 0.0229(9) Uani C
C226 -0.2359(2) -0.6606(2) -0.0798(1) 1.00 0.0201(9) Uani C
C231 -0.5166(2) -0.6687(1) -0.0995(1) 1.00 0.0158(8) Uani C
C232 -0.5864(2) -0.7041(1) -0.0633(1) 1.00 0.0209(9) Uani C
C233 -0.6637(2) -0.7296(2) -0.0965(1) 1.00 0.0266(9) Uani C
C234 -0.6724(2) -0.7186(2) -0.1667(2) 1.00 0.0293(9) Uani C
C235 -0.6030(2) -0.6833(2) -0.2031(1) 1.00 0.0242(9) Uani C
C236 -0.5252(2) -0.6584(2) -0.1706(1) 1.00 0.0209(9) Uani C
H1 -0.5323 -0.4588 -0.2950 1.00 0.0253 Uiso H
H2 -0.6841 -0.4633 -0.2652 1.00 0.0264 Uiso H
H3 -0.7260 -0.4740 -0.1502 1.00 0.0234 Uiso H
H4 -0.7425 -0.5578 -0.0643 1.00 0.0289 Uiso H
H5 -0.7911 -0.5744 0.0498 1.00 0.0365 Uiso H
H6 -0.7054 -0.5166 0.1387 1.00 0.0321 Uiso H
H7 -0.5770 -0.4430 0.1112 1.00 0.0276 Uiso H
H8 -0.4014 -0.3890 -0.3017 1.00 0.0291 Uiso H
H9 -0.2535 -0.4032 -0.3423 1.00 0.0328 Uiso H
H10 -0.1533 -0.4896 -0.2848 1.00 0.0322 Uiso H
H11 -0.2031 -0.5586 -0.1882 1.00 0.0331 Uiso H
H12 -0.4286 -0.4111 0.0874 1.00 0.0205 Uiso H
H13 -0.4267 -0.3523 0.1971 1.00 0.0248 Uiso H
H14 -0.3925 -0.2144 0.2101 1.00 0.0276 Uiso H
H15 -0.3569 -0.1355 0.1149 1.00 0.0276 Uiso H
H16 -0.3555 -0.1938 0.0049 1.00 0.0241 Uiso H
H17 -0.2346 -0.4063 -0.0924 1.00 0.0231 Uiso H
H18 -0.1061 -0.3494 -0.1437 1.00 0.0277 Uiso H
H19 -0.1088 -0.2147 -0.1818 1.00 0.0267 Uiso H
H20 -0.2396 -0.1370 -0.1698 1.00 0.0244 Uiso H
H21 -0.3688 -0.1923 -0.1186 1.00 0.0197 Uiso H
H22 -0.5615 -0.2731 0.0136 1.00 0.0235 Uiso H
H23 -0.6880 -0.2010 -0.0250 1.00 0.0324 Uiso H
H24 -0.7076 -0.1766 -0.1421 1.00 0.0332 Uiso H
H25 -0.6031 -0.2265 -0.2209 1.00 0.0286 Uiso H
H26 -0.4764 -0.2993 -0.1837 1.00 0.0203 Uiso H
H27 -0.3829 -0.7859 -0.0028 1.00 0.0211 Uiso H
H28 -0.3910 -0.8450 0.1061 1.00 0.0261 Uiso H
H29 -0.4302 -0.7648 0.2012 1.00 0.0260 Uiso H
H30 -0.4643 -0.6284 0.1873 1.00 0.0268 Uiso H
H31 -0.4584 -0.5684 0.0780 1.00 0.0208 Uiso H
H32 -0.3972 -0.7635 -0.1537 1.00 0.0247 Uiso H
H33 -0.2727 -0.8336 -0.1989 1.00 0.0310 Uiso H
H34 -0.1255 -0.7969 -0.1669 1.00 0.0294 Uiso H
H35 -0.1026 -0.6878 -0.0919 1.00 0.0253 Uiso H
H36 -0.2259 -0.6153 -0.0494 1.00 0.0221 Uiso H
H37 -0.5811 -0.7110 -0.0144 1.00 0.0230 Uiso H
H38 -0.7117 -0.7551 -0.0708 1.00 0.0293 Uiso H
H39 -0.7268 -0.7355 -0.1899 1.00 0.0322 Uiso H
H40 -0.6090 -0.6759 -0.2520 1.00 0.0266 Uiso H
H41 -0.4768 -0.6341 -0.1966 1.00 0.0230 Uiso H
H42 0.5128 0.4863 0.4683 1.00 0.0549 Uiso H
H43 0.5932 0.4633 0.5176 1.00 0.0549 Uiso H

loop_
_atom_type_symbol
_atom_type_oxidation_number
_atom_type_number_in_cell
_atom_type_scat_dispersion_real
_atom_type_scat_dispersion_imag
_atom_type_scat_source
Au 0 4 -2.6880 8.7980 'International Tables Vol IV Table 2.2A'
Cl 0 12 0.1320 0.1590 'International Tables Vol IV Table 2.2A'
P 0 12 0.0900 0.0950 'International Tables Vol IV Table 2.2A'
F 0 24 0.0140 0.0100 'International Tables Vol IV Table 2.2A'
N 0 8 0.0040 0.0030 'International Tables Vol IV Table 2.2A'
C 0 212 0.0020 0.0020 'International Tables Vol IV Table 2.2A'
H 0 172 0.0000 0.0000 'International Tables Vol IV Table 2.2A'

loop_
_geom_angle_atom_site_label_1
_geom_angle_atom_site_label_2
_geom_angle_atom_site_label_3
_geom_angle
_geom_angle_site_symmetry_1
_geom_angle_site_symmetry_2
_geom_angle_site_symmetry_3
_geom_angle_publ_flag
Cl1 Au P1 90.5(1) 1_555 1_555 1_555 yes
Cl1 Au P2 90.4(1) 1_555 1_555 1_555 yes
Cl1 Au C2 176.3(1) 1_555 1_555 1_555 yes
P1 Au P2 176.3(1) 1_555 1_555 1_555 yes
P1 Au C2 87.8(1) 1_555 1_555 1_555 yes
P2 Au C2 91.5(1) 1_555 1_555 1_555 yes
Au P1 C111 112.9(1) 1_555 1_555 1_555 yes
Au P1 C121 110.3(1) 1_555 1_555 1_555 yes
Au P1 C131 117.3(1) 1_555 1_555 1_555 yes
C111 P1 C121 106.1(1) 1_555 1_555 1_555 yes
C111 P1 C131 103.0(1) 1_555 1_555 1_555 yes
C121 P1 C131 106.5(1) 1_555 1_555 1_555 yes
Au P2 C211 111.6(1) 1_555 1_555 1_555 yes
Au P2 C221 115.3(1) 1_555 1_555 1_555 yes
Au P2 C231 113.7(1) 1_555 1_555 1_555 yes
C211 P2 C221 103.7(1) 1_555 1_555 1_555 yes
C211 P2 C231 105.5(1) 1_555 1_555 1_555 yes
C221 P2 C231 106.1(1) 1_555 1_555 1_555 yes
F1 P3 F2 179.7(1) 1_555 1_555 1_555 yes
F1 P3 F3 90.2(1) 1_555 1_555 1_555 yes
F1 P3 F4 89.7(1) 1_555 1_555 1_555 yes
F1 P3 F5 89.6(1) 1_555 1_555 1_555 yes
F1 P3 F6 90.2(1) 1_555 1_555 1_555 yes
F2 P3 F3 90.0(1) 1_555 1_555 1_555 yes
F2 P3 F4 90.0(1) 1_555 1_555 1_555 yes
F2 P3 F5 90.2(1) 1_555 1_555 1_555 yes
F2 P3 F6 89.9(1) 1_555 1_555 1_555 yes
F3 P3 F4 180.0(1) 1_555 1_555 1_555 yes
F3 P3 F5 90.2(1) 1_555 1_555 1_555 yes
F3 P3 F6 90.2(1) 1_555 1_555 1_555 yes
F4 P3 F5 89.8(1) 1_555 1_555 1_555 yes
F4 P3 F6 89.8(1) 1_555 1_555 1_555 yes
F5 P3 F6 179.6(1) 1_555 1_555 1_555 yes
C7 N1 C11 117.3(2) 1_555 1_555 1_555 yes
C12 N2 C16 117.9(2) 1_555 1_555 1_555 yes
C2 C1 C6 119.3(2) 1_555 1_555 1_555 yes
C2 C1 C7 123.2(2) 1_555 1_555 1_555 yes
C6 C1 C7 117.5(2) 1_555 1_555 1_555 yes
Au C2 C1 121.4(2) 1_555 1_555 1_555 yes
Au C2 C3 118.6(2) 1_555 1_555 1_555 yes
C1 C2 C3 120.0(2) 1_555 1_555 1_555 yes
C2 C3 C4 118.6(2) 1_555 1_555 1_555 yes
C2 C3 C12 123.5(2) 1_555 1_555 1_555 yes
C4 C3 C12 117.8(2) 1_555 1_555 1_555 yes
C3 C4 C5 121.5(2) 1_555 1_555 1_555 yes
C3 C4 H1 119.3 1_555 1_555 1_555 yes
C5 C4 H1 119.3 1_555 1_555 1_555 yes
C4 C5 C6 119.7(2) 1_555 1_555 1_555 yes
C4 C5 H2 120.2 1_555 1_555 1_555 yes
C6 C5 H2 120.2 1_555 1_555 1_555 yes
C1 C6 C5 120.9(2) 1_555 1_555 1_555 yes
C1 C6 H3 119.6 1_555 1_555 1_555 yes
C5 C6 H3 119.6 1_555 1_555 1_555 yes
N1 C7 C1 117.5(2) 1_555 1_555 1_555 yes
N1 C7 C8 122.3(2) 1_555 1_555 1_555 yes
C1 C7 C8 120.1(2) 1_555 1_555 1_555 yes
C7 C8 C9 119.0(2) 1_555 1_555 1_555 yes
C7 C8 H4 120.5 1_555 1_555 1_555 yes
C9 C8 H4 120.5 1_555 1_555 1_555 yes
C8 C9 C10 119.1(3) 1_555 1_555 1_555 yes
C8 C9 H5 120.4 1_555 1_555 1_555 yes
C10 C9 H5 120.4 1_555 1_555 1_555 yes
C9 C10 C11 118.3(2) 1_555 1_555 1_555 yes
C9 C10 H6 120.8 1_555 1_555 1_555 yes
C11 C10 H6 120.8 1_555 1_555 1_555 yes
N1 C11 C10 124.0(2) 1_555 1_555 1_555 yes
N1 C11 H7 118.0 1_555 1_555 1_555 yes
C10 C11 H7 118.0 1_555 1_555 1_555 yes
N2 C12 C3 117.2(2) 1_555 1_555 1_555 yes
N2 C12 C13 121.7(2) 1_555 1_555 1_555 yes
C3 C12 C13 121.0(2) 1_555 1_555 1_555 yes
C12 C13 C14 118.9(3) 1_555 1_555 1_555 yes
C12 C13 H8 120.5 1_555 1_555 1_555 yes
C14 C13 H8 120.5 1_555 1_555 1_555 yes
C13 C14 C15 119.6(3) 1_555 1_555 1_555 yes
C13 C14 H9 120.2 1_555 1_555 1_555 yes
C15 C14 H9 120.2 1_555 1_555 1_555 yes
C14 C15 C16 118.4(3) 1_555 1_555 1_555 yes
C14 C15 H10 120.8 1_555 1_555 1_555 yes
C16 C15 H10 120.8 1_555 1_555 1_555 yes
N2 C16 C15 123.4(3) 1_555 1_555 1_555 yes
N2 C16 H11 118.3 1_555 1_555 1_555 yes
C15 C16 H11 118.3 1_555 1_555 1_555 yes
Cl2 C17 Cl3 110.0(2) 1_555 1_555 1_555 yes
Cl2 C17 H42 109.3 1_555 1_555 1_555 yes
Cl2 C17 H43 109.3 1_555 1_555 1_555 yes
Cl3 C17 H42 109.3 1_555 1_555 1_555 yes
Cl3 C17 H43 109.3 1_555 1_555 1_555 yes
H42 C17 H43 109.5 1_555 1_555 1_555 yes
P1 C111 C112 122.1(2) 1_555 1_555 1_555 yes
P1 C111 C116 117.9(2) 1_555 1_555 1_555 yes
C112 C111 C116 119.8(2) 1_555 1_555 1_555 yes
C111 C112 C113 119.6(2) 1_555 1_555 1_555 yes
C111 C112 H12 120.2 1_555 1_555 1_555 yes
C113 C112 H12 120.2 1_555 1_555 1_555 yes
C112 C113 C114 120.1(2) 1_555 1_555 1_555 yes
C112 C113 H13 120.0 1_555 1_555 1_555 yes
C114 C113 H13 120.0 1_555 1_555 1_555 yes
C113 C114 C115 120.4(2) 1_555 1_555 1_555 yes
C113 C114 H14 119.8 1_555 1_555 1_555 yes
C115 C114 H14 119.8 1_555 1_555 1_555 yes
C114 C115 C116 120.1(2) 1_555 1_555 1_555 yes
C114 C115 H15 120.0 1_555 1_555 1_555 yes
C116 C115 H15 120.0 1_555 1_555 1_555 yes
C111 C116 C115 120.0(2) 1_555 1_555 1_555 yes
C111 C116 H16 120.0 1_555 1_555 1_555 yes
C115 C116 H16 120.0 1_555 1_555 1_555 yes
P1 C121 C122 120.0(2) 1_555 1_555 1_555 yes
P1 C121 C126 120.7(2) 1_555 1_555 1_555 yes
C122 C121 C126 119.2(2) 1_555 1_555 1_555 yes
C121 C122 C123 120.3(2) 1_555 1_555 1_555 yes
C121 C122 H17 119.9 1_555 1_555 1_555 yes
C123 C122 H17 119.9 1_555 1_555 1_555 yes
C122 C123 C124 120.0(3) 1_555 1_555 1_555 yes
C122 C123 H18 120.0 1_555 1_555 1_555 yes
C124 C123 H18 120.0 1_555 1_555 1_555 yes
C123 C124 C125 120.2(3) 1_555 1_555 1_555 yes
C123 C124 H19 119.9 1_555 1_555 1_555 yes
C125 C124 H19 119.9 1_555 1_555 1_555 yes
C124 C125 C126 120.5(2) 1_555 1_555 1_555 yes
C124 C125 H20 119.7 1_555 1_555 1_555 yes
C126 C125 H20 119.7 1_555 1_555 1_555 yes
C121 C126 C125 119.8(2) 1_555 1_555 1_555 yes
C121 C126 H21 120.1 1_555 1_555 1_555 yes
C125 C126 H21 120.1 1_555 1_555 1_555 yes
P1 C131 C132 120.5(2) 1_555 1_555 1_555 yes
P1 C131 C136 120.4(2) 1_555 1_555 1_555 yes
C132 C131 C136 119.1(2) 1_555 1_555 1_555 yes
C131 C132 C133 120.6(2) 1_555 1_555 1_555 yes
C131 C132 H22 119.7 1_555 1_555 1_555 yes
C133 C132 H22 119.7 1_555 1_555 1_555 yes
C132 C133 C134 120.0(3) 1_555 1_555 1_555 yes
C132 C133 H23 120.0 1_555 1_555 1_555 yes
C134 C133 H23 120.0 1_555 1_555 1_555 yes
C133 C134 C135 120.1(3) 1_555 1_555 1_555 yes
C133 C134 H24 120.0 1_555 1_555 1_555 yes
C135 C134 H24 120.0 1_555 1_555 1_555 yes
C134 C135 C136 120.7(2) 1_555 1_555 1_555 yes
C134 C135 H25 119.6 1_555 1_555 1_555 yes
C136 C135 H25 119.6 1_555 1_555 1_555 yes
C131 C136 C135 119.5(2) 1_555 1_555 1_555 yes
C131 C136 H26 120.2 1_555 1_555 1_555 yes
C135 C136 H26 120.2 1_555 1_555 1_555 yes
P2 C211 C212 118.2(2) 1_555 1_555 1_555 yes
P2 C211 C216 121.7(2) 1_555 1_555 1_555 yes
C212 C211 C216 120.1(2) 1_555 1_555 1_555 yes
C211 C212 C213 120.2(2) 1_555 1_555 1_555 yes
C211 C212 H27 119.9 1_555 1_555 1_555 yes
C213 C212 H27 119.9 1_555 1_555 1_555 yes
C212 C213 C214 119.5(2) 1_555 1_555 1_555 yes
C212 C213 H28 120.2 1_555 1_555 1_555 yes
C214 C213 H28 120.2 1_555 1_555 1_555 yes
C213 C214 C215 120.5(2) 1_555 1_555 1_555 yes
C213 C214 H29 119.7 1_555 1_555 1_555 yes
C215 C214 H29 119.7 1_555 1_555 1_555 yes
C214 C215 C216 120.5(2) 1_555 1_555 1_555 yes
C214 C215 H30 119.7 1_555 1_555 1_555 yes
C216 C215 H30 119.7 1_555 1_555 1_555 yes
C211 C216 C215 119.2(2) 1_555 1_555 1_555 yes
C211 C216 H31 120.4 1_555 1_555 1_555 yes
C215 C216 H31 120.4 1_555 1_555 1_555 yes
P2 C221 C222 120.9(2) 1_555 1_555 1_555 yes
P2 C221 C226 119.8(2) 1_555 1_555 1_555 yes
C222 C221 C226 119.1(2) 1_555 1_555 1_555 yes
C221 C222 C223 119.9(3) 1_555 1_555 1_555 yes
C221 C222 H32 120.0 1_555 1_555 1_555 yes
C223 C222 H32 120.0 1_555 1_555 1_555 yes
C222 C223 C224 120.2(3) 1_555 1_555 1_555 yes
C222 C223 H33 119.9 1_555 1_555 1_555 yes
C224 C223 H33 119.9 1_555 1_555 1_555 yes
C223 C224 C225 119.9(3) 1_555 1_555 1_555 yes
C223 C224 H34 120.0 1_555 1_555 1_555 yes
C225 C224 H34 120.0 1_555 1_555 1_555 yes
C224 C225 C226 120.1(3) 1_555 1_555 1_555 yes
C224 C225 H35 120.0 1_555 1_555 1_555 yes
C226 C225 H35 120.0 1_555 1_555 1_555 yes
C221 C226 C225 120.8(2) 1_555 1_555 1_555 yes
C221 C226 H36 119.6 1_555 1_555 1_555 yes
C225 C226 H36 119.6 1_555 1_555 1_555 yes
P2 C231 C232 122.1(2) 1_555 1_555 1_555 yes
P2 C231 C236 118.6(2) 1_555 1_555 1_555 yes
C232 C231 C236 119.2(2) 1_555 1_555 1_555 yes
C231 C232 C233 120.7(2) 1_555 1_555 1_555 yes
C231 C232 H37 119.7 1_555 1_555 1_555 yes
C233 C232 H37 119.7 1_555 1_555 1_555 yes
C232 C233 C234 120.0(3) 1_555 1_555 1_555 yes
C232 C233 H38 120.0 1_555 1_555 1_555 yes
C234 C233 H38 120.0 1_555 1_555 1_555 yes
C233 C234 C235 119.7(3) 1_555 1_555 1_555 yes
C233 C234 H39 120.2 1_555 1_555 1_555 yes
C235 C234 H39 120.2 1_555 1_555 1_555 yes
C234 C235 C236 120.8(2) 1_555 1_555 1_555 yes
C234 C235 H40 119.6 1_555 1_555 1_555 yes
C236 C235 H40 119.6 1_555 1_555 1_555 yes
C231 C236 C235 119.7(2) 1_555 1_555 1_555 yes
C231 C236 H41 120.2 1_555 1_555 1_555 yes
C235 C236 H41 120.2 1_555 1_555 1_555 yes

loop_
_geom_bond_atom_site_label_1
_geom_bond_atom_site_label_2
_geom_bond_distance
_geom_bond_site_symmetry_1
_geom_bond_site_symmetry_2
_geom_bond_publ_flag
Au Cl1 2.375(1) 1_555 1_555 yes
Au P1 2.363(1) 1_555 1_555 yes
Au P2 2.384(1) 1_555 1_555 yes
Au C2 2.053(2) 1_555 1_555 yes
Cl2 C17 1.753(4) 1_555 1_555 yes
Cl3 C17 1.763(4) 1_555 1_555 yes
P1 C111 1.818(2) 1_555 1_555 yes
P1 C121 1.811(3) 1_555 1_555 yes
P1 C131 1.811(3) 1_555 1_555 yes
P2 C211 1.814(2) 1_555 1_555 yes
P2 C221 1.813(3) 1_555 1_555 yes
P2 C231 1.802(3) 1_555 1_555 yes
P3 F1 1.592(2) 1_555 1_555 yes
P3 F2 1.593(2) 1_555 1_555 yes
P3 F3 1.593(2) 1_555 1_555 yes
P3 F4 1.603(2) 1_555 1_555 yes
P3 F5 1.603(2) 1_555 1_555 yes
P3 F6 1.603(2) 1_555 1_555 yes
N1 C7 1.339(3) 1_555 1_555 yes
N1 C11 1.345(3) 1_555 1_555 yes
N2 C12 1.332(3) 1_555 1_555 yes
N2 C16 1.347(3) 1_555 1_555 yes
C1 C2 1.394(3) 1_555 1_555 yes
C1 C6 1.397(3) 1_555 1_555 yes
C1 C7 1.497(3) 1_555 1_555 yes
C2 C3 1.410(3) 1_555 1_555 yes
C3 C4 1.395(4) 1_555 1_555 yes
C3 C12 1.488(3) 1_555 1_555 yes
C4 C5 1.372(4) 1_555 1_555 yes
C4 H1 0.970 1_555 1_555 yes
C5 C6 1.379(4) 1_555 1_555 yes
C5 H2 0.970 1_555 1_555 yes
C6 H3 0.970 1_555 1_555 yes
C7 C8 1.393(4) 1_555 1_555 yes
C8 C9 1.384(4) 1_555 1_555 yes
C8 H4 0.970 1_555 1_555 yes
C9 C10 1.374(4) 1_555 1_555 yes
C9 H5 0.970 1_555 1_555 yes
C10 C11 1.376(4) 1_555 1_555 yes
C10 H6 0.970 1_555 1_555 yes
C11 H7 0.970 1_555 1_555 yes
C12 C13 1.408(4) 1_555 1_555 yes
C13 C14 1.371(4) 1_555 1_555 yes
C13 H8 0.970 1_555 1_555 yes
C14 C15 1.369(4) 1_555 1_555 yes
C14 H9 0.970 1_555 1_555 yes
C15 C16 1.378(4) 1_555 1_555 yes
C15 H10 0.970 1_555 1_555 yes
C16 H11 0.970 1_555 1_555 yes
C17 H42 0.970 1_555 1_555 yes
C17 H43 0.970 1_555 1_555 yes
C111 C112 1.400(3) 1_555 1_555 yes
C111 C116 1.389(3) 1_555 1_555 yes
C112 C113 1.390(3) 1_555 1_555 yes
C112 H12 0.970 1_555 1_555 yes
C113 C114 1.388(4) 1_555 1_555 yes
C113 H13 0.970 1_555 1_555 yes
C114 C115 1.374(4) 1_555 1_555 yes
C114 H14 0.970 1_555 1_555 yes
C115 C116 1.394(4) 1_555 1_555 yes
C115 H15 0.970 1_555 1_555 yes
C116 H16 0.970 1_555 1_555 yes
C121 C122 1.394(4) 1_555 1_555 yes
C121 C126 1.407(4) 1_555 1_555 yes
C122 C123 1.389(4) 1_555 1_555 yes
C122 H17 0.970 1_555 1_555 yes
C123 C124 1.386(4) 1_555 1_555 yes
C123 H18 0.970 1_555 1_555 yes
C124 C125 1.381(4) 1_555 1_555 yes
C124 H19 0.970 1_555 1_555 yes
C125 C126 1.386(4) 1_555 1_555 yes
C125 H20 0.970 1_555 1_555 yes
C126 H21 0.970 1_555 1_555 yes
C131 C132 1.387(4) 1_555 1_555 yes
C131 C136 1.406(3) 1_555 1_555 yes
C132 C133 1.388(4) 1_555 1_555 yes
C132 H22 0.970 1_555 1_555 yes
C133 C134 1.380(4) 1_555 1_555 yes
C133 H23 0.970 1_555 1_555 yes
C134 C135 1.378(4) 1_555 1_555 yes
C134 H24 0.970 1_555 1_555 yes
C135 C136 1.385(4) 1_555 1_555 yes
C135 H25 0.970 1_555 1_555 yes
C136 H26 0.970 1_555 1_555 yes
C211 C212 1.393(3) 1_555 1_555 yes
C211 C216 1.392(3) 1_555 1_555 yes
C212 C213 1.381(3) 1_555 1_555 yes
C212 H27 0.970 1_555 1_555 yes
C213 C214 1.393(4) 1_555 1_555 yes
C213 H28 0.970 1_555 1_555 yes
C214 C215 1.371(4) 1_555 1_555 yes
C214 H29 0.970 1_555 1_555 yes
C215 C216 1.391(4) 1_555 1_555 yes
C215 H30 0.970 1_555 1_555 yes
C216 H31 0.970 1_555 1_555 yes
C221 C222 1.402(4) 1_555 1_555 yes
C221 C226 1.385(4) 1_555 1_555 yes
C222 C223 1.390(4) 1_555 1_555 yes
C222 H32 0.970 1_555 1_555 yes
C223 C224 1.387(4) 1_555 1_555 yes
C223 H33 0.970 1_555 1_555 yes
C224 C225 1.385(4) 1_555 1_555 yes
C224 H34 0.970 1_555 1_555 yes
C225 C226 1.382(4) 1_555 1_555 yes
C225 H35 0.970 1_555 1_555 yes
C226 H36 0.970 1_555 1_555 yes
C231 C232 1.388(4) 1_555 1_555 yes
C231 C236 1.410(4) 1_555 1_555 yes
C232 C233 1.386(4) 1_555 1_555 yes
C232 H37 0.970 1_555 1_555 yes
C233 C234 1.395(4) 1_555 1_555 yes
C233 H38 0.970 1_555 1_555 yes
C234 C235 1.385(4) 1_555 1_555 yes
C234 H39 0.970 1_555 1_555 yes
C235 C236 1.383(4) 1_555 1_555 yes
C235 H40 0.970 1_555 1_555 yes
C236 H41 0.970 1_555 1_555 yes
